data_1504062
loop_
_publ_author_name
'Aquino, Maurizio'
'Safir, Imad'
'Elkhayat, Zobida'
'Gandara, Zoila'
'Perez, Manuel'
'Retailleau, Pascal'
'Arseniyadis, Sim\'eon'

_publ_section_title
;
 Competing domino processes: path-discriminating ability of epoxide
 stereochemistry at the angular position.
;
_journal_issue 16
_journal_name_full 'Organic letters'
_journal_page_first 3610
_journal_page_last 3613
_journal_paper_doi 10.1021/ol9013377
_journal_volume 11
_journal_year 2009
_chemical_formula_moiety 'C12 H16 O3'
_chemical_formula_sum 'C12 H16 O3'
_chemical_formula_weight 208.25
_chemical_name_systematic
; 
 ? 
;
_space_group_IT_number 14
_symmetry_cell_setting monoclinic
_symmetry_space_group_name_Hall '-P 2ybc'
_symmetry_space_group_name_H-M 'P 1 21/c 1'
_atom_sites_solution_hydrogens difmap
_atom_sites_solution_primary direct
_atom_sites_solution_secondary difmap
_audit_creation_method SHELXL-97
_cell_angle_alpha 90.00
_cell_angle_beta 111.89(2)
_cell_angle_gamma 90.00
_cell_formula_units_Z 4
_cell_length_a 12.100(4)
_cell_length_b 7.300(3)
_cell_length_c 12.752(5)
_cell_measurement_reflns_used 2135
_cell_measurement_temperature 293(2)
_cell_measurement_theta_max 25.682
_cell_measurement_theta_min 0.407
_cell_volume 1045.2(7)
_computing_cell_refinement 'DENZO (Otwinowski & Minor, 1997); COLLECT (Nonius B.V., 1999)'
_computing_data_collection 'DENZO (Otwinowski & Minor, 1997); COLLECT (Nonius B.V., 1999)'
_computing_data_reduction 'SCALEPACK (Otwinowski & Minor, 1997)'
_computing_molecular_graphics 'PLATON (Spek, 2003)'
_computing_publication_material 'SHELXL97 (Sheldrick, 2008)'
_computing_structure_refinement 'SHELXL97 (Sheldrick, 2008); CRYSTALBUILDER (Welter, 2006)'
_computing_structure_solution 'SHELXS97 (Sheldrick, 2008)'
_diffrn_ambient_temperature 293(2)
_diffrn_measured_fraction_theta_full 0.996
_diffrn_measured_fraction_theta_max 0.996
_diffrn_measurement_device_type 'Nonius kappa-CCD diffractometer'
_diffrn_measurement_method 'phi and omega scans'
_diffrn_radiation_monochromator graphite
_diffrn_radiation_source 'fine-focus sealed tube'
_diffrn_radiation_type MoK\a
_diffrn_radiation_wavelength 0.71070
_diffrn_reflns_av_R_equivalents 0.0229
_diffrn_reflns_av_sigmaI/netI 0.0295
_diffrn_reflns_limit_h_max 14
_diffrn_reflns_limit_h_min -14
_diffrn_reflns_limit_k_max 8
_diffrn_reflns_limit_k_min -8
_diffrn_reflns_limit_l_max 15
_diffrn_reflns_limit_l_min -15
_diffrn_reflns_number 13296
_diffrn_reflns_theta_full 25.67
_diffrn_reflns_theta_max 25.67
_diffrn_reflns_theta_min 3.24
_exptl_absorpt_coefficient_mu 0.094
_exptl_absorpt_correction_T_max 0.978
_exptl_absorpt_correction_T_min 0.916
_exptl_absorpt_correction_type multi-scan
_exptl_absorpt_process_details 'Scalepack (Otwinowski & Minor, 1997)'
_exptl_crystal_colour colourless
_exptl_crystal_density_diffrn 1.323
_exptl_crystal_density_method 'not measured'
_exptl_crystal_description prism
_exptl_crystal_F_000 448
_exptl_crystal_size_max 0.36
_exptl_crystal_size_mid 0.35
_exptl_crystal_size_min 0.24
_refine_diff_density_max 0.191
_refine_diff_density_min -0.139
_refine_diff_density_rms 0.031
_refine_ls_extinction_method none
_refine_ls_goodness_of_fit_ref 1.068
_refine_ls_hydrogen_treatment constr
_refine_ls_matrix_type full
_refine_ls_number_parameters 136
_refine_ls_number_reflns 1965
_refine_ls_number_restraints 0
_refine_ls_restrained_S_all 1.068
_refine_ls_R_factor_all 0.0579
_refine_ls_R_factor_gt 0.0387
_refine_ls_shift/su_max 0.001
_refine_ls_shift/su_mean 0.000
_refine_ls_structure_factor_coef Fsqd
_refine_ls_weighting_details 'calc w=1/[\s^2^(Fo^2^)+(0.0406P)^2^+0.1949P] where P=(Fo^2^+2Fc^2^)/3'
_refine_ls_weighting_scheme calc
_refine_ls_wR_factor_gt 0.0887
_refine_ls_wR_factor_ref 0.0977
_reflns_number_gt 1442
_reflns_number_total 1965
_reflns_threshold_expression >2sigma(I)
_cod_data_source_file ol9013377_si_002.cif
_cod_data_source_block compound_2a
_cod_original_sg_symbol_H-M 'P 21/c'
_cod_database_code 1504062

loop_
_symmetry_equiv_pos_as_xyz
'x, y, z'
'-x, y+1/2, -z+1/2'
'-x, -y, -z'
'x, -y-1/2, z-1/2'

loop_
_atom_site_label
_atom_site_type_symbol
_atom_site_fract_x
_atom_site_fract_y
_atom_site_fract_z
_atom_site_U_iso_or_equiv
_atom_site_adp_type
_atom_site_occupancy
_atom_site_symmetry_multiplicity
_atom_site_calc_flag
_atom_site_refinement_flags
O1 O 0.77385(12) 0.20598(18) 0.90271(11) 0.0687(4) Uani 1 1 d .
O2 O 0.63399(9) 0.01888(14) 0.77133(9) 0.0456(3) Uani 1 1 d .
O3 O 0.99014(9) -0.03052(16) 0.75861(9) 0.0509(3) Uani 1 1 d .
C10 C 0.76339(12) -0.02912(19) 0.67771(11) 0.0333(3) Uani 1 1 d .
C5 C 0.72339(12) -0.1134(2) 0.76940(12) 0.0362(3) Uani 1 1 d .
C4 C 0.82056(14) -0.1037(2) 0.88519(12) 0.0467(4) Uani 1 1 d .
H4 H 0.8687 -0.2049 0.9151 0.056 Uiso 1 1 calc R
C3 C 0.83651(16) 0.0496(3) 0.94353(15) 0.0606(5) Uani 1 1 d .
H3 H 0.8936 0.0510 1.0165 0.073 Uiso 1 1 calc R
C2 C 0.69637(15) 0.1850(2) 0.78613(15) 0.0531(4) Uani 1 1 d .
H2 H 0.6400 0.2873 0.7634 0.064 Uiso 1 1 calc R
C1 C 0.76721(14) 0.1757(2) 0.70879(14) 0.0457(4) Uani 1 1 d .
H1A H 0.8485 0.2166 0.7480 0.055 Uiso 1 1 calc R
H1B H 0.7304 0.2504 0.6418 0.055 Uiso 1 1 calc R
C9 C 0.66840(13) -0.0627(2) 0.55909(12) 0.0442(4) Uani 1 1 d .
H9A H 0.6014 0.0181 0.5484 0.053 Uiso 1 1 calc R
H9B H 0.7018 -0.0301 0.5033 0.053 Uiso 1 1 calc R
C8 C 0.62295(15) -0.2580(2) 0.53742(13) 0.0533(5) Uani 1 1 d .
H8A H 0.6876 -0.3393 0.5409 0.064 Uiso 1 1 calc R
H8B H 0.5617 -0.2669 0.4624 0.064 Uiso 1 1 calc R
C7 C 0.57229(15) -0.3159(2) 0.62464(14) 0.0535(4) Uani 1 1 d .
H7A H 0.5049 -0.2387 0.6184 0.064 Uiso 1 1 calc R
H7B H 0.5444 -0.4415 0.6105 0.064 Uiso 1 1 calc R
C6 C 0.66631(14) -0.3006(2) 0.74275(13) 0.0465(4) Uani 1 1 d .
H6A H 0.6302 -0.3290 0.7971 0.056 Uiso 1 1 calc R
H6B H 0.7278 -0.3910 0.7514 0.056 Uiso 1 1 calc R
C11 C 0.88056(12) -0.1062(2) 0.68088(12) 0.0378(4) Uani 1 1 d .
H11 H 0.8813 -0.2392 0.6707 0.045 Uiso 1 1 calc R
C12 C 0.95992(14) -0.0041(3) 0.64019(14) 0.0544(5) Uani 1 1 d .
H12A H 1.0046 -0.0724 0.6039 0.065 Uiso 1 1 calc R
H12B H 0.9353 0.1174 0.6097 0.065 Uiso 1 1 calc R

loop_
_atom_site_aniso_label
_atom_site_aniso_U_11
_atom_site_aniso_U_22
_atom_site_aniso_U_33
_atom_site_aniso_U_23
_atom_site_aniso_U_13
_atom_site_aniso_U_12
O1 0.0772(9) 0.0643(9) 0.0693(9) -0.0323(7) 0.0327(7) -0.0122(7)
O2 0.0413(6) 0.0438(6) 0.0591(7) -0.0076(5) 0.0272(5) -0.0008(5)
O3 0.0342(6) 0.0653(8) 0.0484(7) -0.0008(6) 0.0099(5) -0.0025(5)
C10 0.0327(7) 0.0323(7) 0.0353(8) 0.0010(6) 0.0131(6) -0.0013(6)
C5 0.0392(8) 0.0355(8) 0.0371(8) -0.0016(6) 0.0177(6) 0.0003(7)
C4 0.0478(9) 0.0574(10) 0.0366(8) 0.0016(8) 0.0177(7) -0.0007(8)
C3 0.0569(11) 0.0811(14) 0.0434(10) -0.0167(10) 0.0182(8) -0.0140(10)
C2 0.0523(10) 0.0391(9) 0.0723(12) -0.0110(9) 0.0282(9) 0.0003(8)
C1 0.0432(8) 0.0347(8) 0.0613(10) 0.0001(7) 0.0219(8) -0.0020(7)
C9 0.0376(8) 0.0583(10) 0.0356(8) 0.0048(7) 0.0126(6) -0.0036(7)
C8 0.0509(9) 0.0685(12) 0.0411(9) -0.0148(8) 0.0176(8) -0.0191(9)
C7 0.0570(10) 0.0527(10) 0.0549(10) -0.0120(8) 0.0254(8) -0.0230(9)
C6 0.0577(10) 0.0398(9) 0.0491(10) -0.0010(7) 0.0282(8) -0.0085(8)
C11 0.0347(8) 0.0382(8) 0.0399(8) -0.0021(7) 0.0131(6) -0.0002(6)
C12 0.0443(9) 0.0703(12) 0.0546(10) 0.0111(9) 0.0253(8) 0.0050(8)

loop_
_atom_type_symbol
_atom_type_description
_atom_type_scat_dispersion_real
_atom_type_scat_dispersion_imag
_atom_type_scat_source
C C 0.0033 0.0016 'International Tables Vol C Tables 4.2.6.8 and 6.1.1.4'
H H 0.0000 0.0000 'International Tables Vol C Tables 4.2.6.8 and 6.1.1.4'
O O 0.0106 0.0060 'International Tables Vol C Tables 4.2.6.8 and 6.1.1.4'

loop_
_geom_angle_atom_site_label_1
_geom_angle_atom_site_label_2
_geom_angle_atom_site_label_3
_geom_angle
C3 O1 C2 111.14(13)
C2 O2 C5 102.09(11)
C12 O3 C11 61.05(10)
C11 C10 C9 108.42(12)
C11 C10 C1 114.57(12)
C9 C10 C1 110.27(12)
C11 C10 C5 112.67(12)
C9 C10 C5 110.43(12)
C1 C10 C5 100.31(11)
O2 C5 C4 105.38(11)
O2 C5 C6 108.85(12)
C4 C5 C6 112.76(13)
O2 C5 C10 101.07(11)
C4 C5 C10 111.80(12)
C6 C5 C10 115.74(12)
C3 C4 C5 119.30(16)
C3 C4 H4 120.3
C5 C4 H4 120.3
C4 C3 O1 123.55(16)
C4 C3 H3 118.2
O1 C3 H3 118.2
O2 C2 O1 109.97(14)
O2 C2 C1 106.11(12)
O1 C2 C1 111.38(13)
O2 C2 H2 109.8
O1 C2 H2 109.8
C1 C2 H2 109.8
C2 C1 C10 103.77(12)
C2 C1 H1A 111.0
C10 C1 H1A 111.0
C2 C1 H1B 111.0
C10 C1 H1B 111.0
H1A C1 H1B 109.0
C8 C9 C10 114.58(13)
C8 C9 H9A 108.6
C10 C9 H9A 108.6
C8 C9 H9B 108.6
C10 C9 H9B 108.6
H9A C9 H9B 107.6
C9 C8 C7 110.31(13)
C9 C8 H8A 109.6
C7 C8 H8A 109.6
C9 C8 H8B 109.6
C7 C8 H8B 109.6
H8A C8 H8B 108.1
C6 C7 C8 110.44(13)
C6 C7 H7A 109.6
C8 C7 H7A 109.6
C6 C7 H7B 109.6
C8 C7 H7B 109.6
H7A C7 H7B 108.1
C5 C6 C7 113.66(13)
C5 C6 H6A 108.8
C7 C6 H6A 108.8
C5 C6 H6B 108.8
C7 C6 H6B 108.8
H6A C6 H6B 107.7
O3 C11 C12 59.16(10)
O3 C11 C10 119.35(12)
C12 C11 C10 122.46(14)
O3 C11 H11 114.8
C12 C11 H11 114.8
C10 C11 H11 114.8
O3 C12 C11 59.79(10)
O3 C12 H12A 117.8
C11 C12 H12A 117.8
O3 C12 H12B 117.8
C11 C12 H12B 117.8
H12A C12 H12B 114.9

loop_
_geom_bond_atom_site_label_1
_geom_bond_atom_site_label_2
_geom_bond_distance
O1 C3 1.362(2)
O1 C2 1.440(2)
O2 C2 1.4032(19)
O2 C5 1.4572(17)
O3 C12 1.428(2)
O3 C11 1.4373(18)
C10 C11 1.512(2)
C10 C9 1.540(2)
C10 C1 1.543(2)
C10 C5 1.5499(19)
C5 C4 1.508(2)
C5 C6 1.511(2)
C4 C3 1.318(2)
C4 H4 0.9300
C3 H3 0.9300
C2 C1 1.530(2)
C2 H2 0.9800
C1 H1A 0.9700
C1 H1B 0.9700
C9 C8 1.516(2)
C9 H9A 0.9700
C9 H9B 0.9700
C8 C7 1.517(2)
C8 H8A 0.9700
C8 H8B 0.9700
C7 C6 1.516(2)
C7 H7A 0.9700
C7 H7B 0.9700
C6 H6A 0.9700
C6 H6B 0.9700
C11 C12 1.455(2)
C11 H11 0.9800
C12 H12A 0.9700
C12 H12B 0.9700

loop_
_geom_torsion_atom_site_label_1
_geom_torsion_atom_site_label_2
_geom_torsion_atom_site_label_3
_geom_torsion_atom_site_label_4
_geom_torsion
C2 O2 C5 C4 64.10(14)
C2 O2 C5 C6 -174.71(12)
C2 O2 C5 C10 -52.41(13)
C11 C10 C5 O2 163.20(11)
C9 C10 C5 O2 -75.40(13)
C1 C10 C5 O2 40.92(13)
C11 C10 C5 C4 51.53(16)
C9 C10 C5 C4 172.92(12)
C1 C10 C5 C4 -70.75(14)
C11 C10 C5 C6 -79.43(16)
C9 C10 C5 C6 41.97(17)
C1 C10 C5 C6 158.29(12)
O2 C5 C4 C3 -27.05(18)
C6 C5 C4 C3 -145.65(15)
C10 C5 C4 C3 81.89(17)
C5 C4 C3 O1 -3.8(2)
C2 O1 C3 C4 -4.6(2)
C5 O2 C2 O1 -78.37(14)
C5 O2 C2 C1 42.20(15)
C3 O1 C2 O2 46.70(17)
C3 O1 C2 C1 -70.65(17)
O2 C2 C1 C10 -15.10(16)
O1 C2 C1 C10 104.56(14)
C11 C10 C1 C2 -136.92(13)
C9 C10 C1 C2 100.45(14)
C5 C10 C1 C2 -15.99(14)
C11 C10 C9 C8 76.35(15)
C1 C10 C9 C8 -157.49(13)
C5 C10 C9 C8 -47.54(17)
C10 C9 C8 C7 57.16(18)
C9 C8 C7 C6 -58.51(19)
O2 C5 C6 C7 66.14(16)
C4 C5 C6 C7 -177.30(12)
C10 C5 C6 C7 -46.80(18)
C8 C7 C6 C5 54.11(19)
C12 O3 C11 C10 -112.42(16)
C9 C10 C11 O3 153.84(12)
C1 C10 C11 O3 30.21(18)
C5 C10 C11 O3 -83.63(16)
C9 C10 C11 C12 83.67(17)
C1 C10 C11 C12 -39.95(19)
C5 C10 C11 C12 -153.79(14)
C10 C11 C12 O3 107.27(15)
